data_2008808
loop_
_publ_author_name
'S. Shanmuga Sundara Raj'
'K. Puviarasan'
'D. Velmurugan'
'G. Jayanthi'
'Hoong-Kun Fun'

_publ_section_title
;
 N---H&#x00B7;&#x00B7;&#x00B7;S hydrogen bonding in
 <i>N</i>-benzoyl-<i>N</i>'-methyl-<i>N</i>'-phenylthiourea and
 <i>N</i>-benzoyl-<i>N</i>'-(3,4-dimethylphenyl)thiourea
;
_journal_issue 8
_journal_name_full 'Acta Crystallographica Section C'
_journal_page_first 1318
_journal_page_last 1320
_journal_paper_doi 10.1107/S0108270199005788
_journal_volume 55
_journal_year 1999
_chemical_formula_sum 'C16 H16 N2 O S'
_chemical_formula_weight 284.37
_chemical_name_systematic
;
N-Benzoyl-N'-(3,4-dimethylphenyl)thiourea
;
_space_group_IT_number 14
_symmetry_cell_setting monoclinic
_symmetry_space_group_name_Hall '-P 2ybc'
_symmetry_space_group_name_H-M 'P 1 21/c 1'
_audit_creation_method SHELXL-97
_cell_angle_alpha 90.00
_cell_angle_beta 94.2620(10)
_cell_angle_gamma 90.00
_cell_formula_units_Z 4
_cell_length_a 5.46640(10)
_cell_length_b 28.0208(4)
_cell_length_c 9.85850(10)
_cell_measurement_reflns_used 8192
_cell_measurement_temperature 293(2)
_cell_measurement_theta_max 28.33
_cell_measurement_theta_min 1.45
_cell_volume 1505.88(4)
_computing_cell_refinement 'SAINT (Siemens, 1996b)'
_computing_data_collection 'SMART (Siemens, 1996a)'
_computing_data_reduction SAINT
_computing_molecular_graphics SHELXTL
_computing_publication_material 'SHELXTL and PARST (Nardelli, 1995)'
_computing_structure_refinement SHELXTL
_computing_structure_solution 'SHELXTL (Sheldrick, 1997)'
_diffrn_ambient_temperature 293(2)
_diffrn_detector_area_resol_mean 8.33
_diffrn_measured_fraction_theta_full 0.982
_diffrn_measured_fraction_theta_max 0.982
_diffrn_measurement_device_type 'Siemens SMART CCD area-detector'
_diffrn_measurement_method \w
_diffrn_radiation_monochromator graphite
_diffrn_radiation_source 'fine-focus sealed tube'
_diffrn_radiation_type MoK\a
_diffrn_radiation_wavelength 0.71073
_diffrn_reflns_av_R_equivalents 0.072
_diffrn_reflns_av_sigmaI/netI 0.0639
_diffrn_reflns_limit_h_max 7
_diffrn_reflns_limit_h_min -7
_diffrn_reflns_limit_k_max 37
_diffrn_reflns_limit_k_min -22
_diffrn_reflns_limit_l_max 12
_diffrn_reflns_limit_l_min -13
_diffrn_reflns_number 11799
_diffrn_reflns_theta_full 28.28
_diffrn_reflns_theta_max 28.28
_diffrn_reflns_theta_min 1.45
_exptl_absorpt_coefficient_mu 0.212
_exptl_absorpt_correction_T_max 0.983
_exptl_absorpt_correction_T_min 0.913
_exptl_absorpt_correction_type empirical
_exptl_absorpt_process_details '(SADABS; Sheldrick, 1996)'
_exptl_crystal_colour colourless
_exptl_crystal_density_diffrn 1.254
_exptl_crystal_density_method 'not measured'
_exptl_crystal_description plate
_exptl_crystal_F_000 600
_exptl_crystal_size_max 0.44
_exptl_crystal_size_mid 0.42
_exptl_crystal_size_min 0.08
_refine_diff_density_max 0.314
_refine_diff_density_min -0.396
_refine_ls_extinction_method none
_refine_ls_goodness_of_fit_ref 1.056
_refine_ls_hydrogen_treatment mixed
_refine_ls_matrix_type full
_refine_ls_number_parameters 221
_refine_ls_number_reflns 3688
_refine_ls_number_restraints 1
_refine_ls_restrained_S_all 1.057
_refine_ls_R_factor_all 0.077
_refine_ls_R_factor_gt 0.053
_refine_ls_shift/su_max <0.001
_refine_ls_shift/su_mean 0.000
_refine_ls_structure_factor_coef Fsqd
_refine_ls_weighting_details 'calc w = 1/[\s^2^(Fo^2^)+(0.0958P)^2^] where P = (Fo^2^+2Fc^2^)/3'
_refine_ls_weighting_scheme calc
_refine_ls_wR_factor_ref 0.165
_reflns_number_gt 2555
_reflns_number_total 3688
_reflns_threshold_expression I>2\s(I)
_cod_data_source_file na1414.cif
_cod_data_source_block II
_cod_original_sg_symbol_H-M 'P 21/c'
_cod_database_code 2008808

loop_
_symmetry_equiv_pos_as_xyz
'x, y, z'
'-x, y+1/2, -z+1/2'
'-x, -y, -z'
'x, -y-1/2, z-1/2'

loop_
_atom_site_label
_atom_site_fract_x
_atom_site_fract_y
_atom_site_fract_z
_atom_site_U_iso_or_equiv
_atom_site_adp_type
_atom_site_calc_flag
_atom_site_refinement_flags
_atom_site_occupancy
_atom_site_disorder_assembly
_atom_site_disorder_group
_atom_site_type_symbol
S1 0.32161(12) 0.546924(18) 0.86252(5) 0.0584(2) Uani d . 1 . . S
O1 0.5611(3) 0.64283(5) 1.21950(16) 0.0629(5) Uani d . 1 . . O
N1 0.5583(3) 0.57492(6) 1.09085(15) 0.0418(4) Uani d . 1 . . N
N2 0.2799(3) 0.62930(6) 0.99591(16) 0.0451(4) Uani d D 1 . . N
C1 0.8517(3) 0.58266(7) 1.28828(19) 0.0428(4) Uani d . 1 . . C
C2 0.8819(5) 0.60021(9) 1.4207(2) 0.0618(6) Uani d . 1 . . C
C3 1.0712(5) 0.58351(12) 1.5077(3) 0.0765(8) Uani d . 1 . . C
C4 1.2289(5) 0.54928(11) 1.4650(3) 0.0722(8) Uani d . 1 . . C
C5 1.2012(4) 0.53211(10) 1.3346(3) 0.0602(6) Uani d . 1 . . C
C6 1.0124(4) 0.54886(8) 1.2454(2) 0.0473(5) Uani d . 1 . . C
C7 0.6466(4) 0.60303(6) 1.19847(19) 0.0436(4) Uani d . 1 . . C
C8 0.3816(3) 0.58639(6) 0.98713(17) 0.0387(4) Uani d . 1 . . C
C9 0.1102(3) 0.65195(7) 0.90008(18) 0.0423(4) Uani d . 1 . . C
C10 -0.0982(4) 0.62941(8) 0.8434(2) 0.0502(5) Uani d . 1 . . C
C11 -0.2553(4) 0.65508(9) 0.7524(2) 0.0589(6) Uani d . 1 . . C
C12 -0.2115(4) 0.70214(9) 0.7186(2) 0.0576(6) Uani d . 1 . . C
C13 -0.0060(4) 0.72523(8) 0.7802(2) 0.0558(5) Uani d . 1 . . C
C14 0.1538(4) 0.69958(7) 0.8696(2) 0.0489(5) Uani d . 1 . . C
C15 -0.3827(6) 0.72724(13) 0.6141(3) 0.0915(10) Uani d . 1 . . C
H15A -0.3272 0.7594 0.6023 0.137 Uiso calc R 1 . . H
H15B -0.5454 0.7277 0.6446 0.137 Uiso calc R 1 . . H
H15C -0.3841 0.7106 0.5290 0.137 Uiso calc R 1 . . H
C16 0.0465(6) 0.77692(9) 0.7526(3) 0.0875(9) Uani d . 1 . . C
H16A -0.0793 0.7895 0.6894 0.131 Uiso calc R 1 . . H
H16B 0.2027 0.7796 0.7146 0.131 Uiso calc R 1 . . H
H16C 0.0498 0.7946 0.8361 0.131 Uiso calc R 1 . . H
H2 0.760(5) 0.6243(10) 1.455(3) 0.079(8) Uiso d . 1 . . H
H3 1.080(6) 0.5950(11) 1.583(3) 0.094(10) Uiso d . 1 . . H
H4 1.369(6) 0.5386(10) 1.515(3) 0.093(9) Uiso d . 1 . . H
H5 1.311(5) 0.5059(11) 1.313(3) 0.086(9) Uiso d . 1 . . H
H6 1.007(4) 0.5404(7) 1.160(2) 0.047(6) Uiso d . 1 . . H
H10 -0.132(4) 0.5970(8) 0.864(2) 0.045(5) Uiso d . 1 . . H
H11 -0.405(5) 0.6371(9) 0.713(2) 0.068(7) Uiso d . 1 . . H
H14 0.309(4) 0.7135(8) 0.903(2) 0.054(6) Uiso d . 1 . . H
H1N1 0.611(5) 0.5471(8) 1.090(3) 0.056(7) Uiso d . 1 . . H
H1N2 0.341(4) 0.6448(8) 1.058(2) 0.055(7) Uiso d D 1 . . H

loop_
_atom_site_aniso_label
_atom_site_aniso_U_11
_atom_site_aniso_U_22
_atom_site_aniso_U_33
_atom_site_aniso_U_12
_atom_site_aniso_U_13
_atom_site_aniso_U_23
S1 0.0830(4) 0.0407(3) 0.0470(3) 0.0143(2) -0.0250(3) -0.0084(2)
O1 0.0797(10) 0.0403(7) 0.0640(10) 0.0128(7) -0.0255(8) -0.0126(7)
N1 0.0526(9) 0.0320(7) 0.0387(8) 0.0051(7) -0.0105(7) -0.0003(6)
N2 0.0579(10) 0.0350(8) 0.0401(8) 0.0077(7) -0.0122(7) -0.0018(6)
C1 0.0460(10) 0.0411(9) 0.0396(10) -0.0020(8) -0.0077(8) 0.0018(7)
C2 0.0669(14) 0.0703(14) 0.0459(12) 0.0156(12) -0.0114(10) -0.0082(10)
C3 0.0818(18) 0.103(2) 0.0410(13) 0.0263(16) -0.0187(12) -0.0112(13)
C4 0.0650(15) 0.092(2) 0.0559(14) 0.0185(14) -0.0179(12) 0.0068(13)
C5 0.0492(12) 0.0686(14) 0.0621(14) 0.0135(11) -0.0004(10) 0.0029(11)
C6 0.0459(10) 0.0532(11) 0.0419(11) -0.0023(8) -0.0020(8) -0.0003(9)
C7 0.0506(10) 0.0371(9) 0.0414(10) -0.0011(8) -0.0089(8) -0.0004(7)
C8 0.0468(10) 0.0326(8) 0.0355(9) 0.0014(7) -0.0052(7) 0.0026(7)
C9 0.0461(10) 0.0413(9) 0.0388(9) 0.0104(8) -0.0025(8) 0.0017(7)
C10 0.0464(10) 0.0499(11) 0.0536(12) 0.0026(9) -0.0013(9) 0.0031(9)
C11 0.0434(11) 0.0763(15) 0.0556(13) 0.0098(10) -0.0048(10) 0.0003(11)
C12 0.0514(12) 0.0708(14) 0.0507(12) 0.0230(10) 0.0050(9) 0.0122(10)
C13 0.0567(12) 0.0519(11) 0.0595(13) 0.0188(10) 0.0099(10) 0.0139(10)
C14 0.0518(11) 0.0419(10) 0.0524(11) 0.0084(9) -0.0008(9) 0.0034(8)
C15 0.0752(17) 0.113(2) 0.084(2) 0.0364(17) -0.0087(15) 0.0335(17)
C16 0.0923(19) 0.0564(14) 0.115(2) 0.0188(14) 0.0135(17) 0.0317(15)

loop_
_atom_type_symbol
_atom_type_description
_atom_type_scat_dispersion_real
_atom_type_scat_dispersion_imag
_atom_type_scat_source
C C 0.0033 0.0016 'International Tables Vol C Tables 4.2.6.8 and 6.1.1.4'
H H 0.0000 0.0000 'International Tables Vol C Tables 4.2.6.8 and 6.1.1.4'
N N 0.0061 0.0033 'International Tables Vol C Tables 4.2.6.8 and 6.1.1.4'
O O 0.0106 0.0060 'International Tables Vol C Tables 4.2.6.8 and 6.1.1.4'
S S 0.1246 0.1234 'International Tables Vol C Tables 4.2.6.8 and 6.1.1.4'

loop_
_geom_angle_atom_site_label_1
_geom_angle_atom_site_label_2
_geom_angle_atom_site_label_3
_geom_angle
_geom_angle_publ_flag
C7 N1 C8 128.15(16) y
C7 N1 H1N1 116.1(18) ?
C8 N1 H1N1 115.6(18) ?
C8 N2 C9 127.94(16) y
C8 N2 H1N2 112.6(16) ?
C9 N2 H1N2 118.7(16) ?
C6 C1 C2 119.70(18) ?
C6 C1 C7 123.33(17) ?
C2 C1 C7 116.95(18) ?
C3 C2 C1 119.7(2) ?
C3 C2 H2 119.7(15) ?
C1 C2 H2 120.5(15) ?
C2 C3 C4 120.4(2) ?
C2 C3 H3 115(2) ?
C4 C3 H3 124(2) ?
C5 C4 C3 120.2(2) ?
C5 C4 H4 114(2) ?
C3 C4 H4 125(2) ?
C4 C5 C6 120.1(2) ?
C4 C5 H5 116.1(17) ?
C6 C5 H5 123.6(17) ?
C1 C6 C5 119.9(2) ?
C1 C6 H6 120.4(14) ?
C5 C6 H6 119.3(15) ?
O1 C7 N1 122.03(17) ?
O1 C7 C1 121.66(17) y
N1 C7 C1 116.31(16) ?
N2 C8 N1 115.57(15) y
N2 C8 S1 125.97(13) ?
N1 C8 S1 118.43(13) ?
C10 C9 C14 119.94(18) ?
C10 C9 N2 122.75(18) ?
C14 C9 N2 117.21(17) ?
C9 C10 C11 118.3(2) ?
C9 C10 H10 121.3(12) ?
C11 C10 H10 120.5(12) ?
C12 C11 C10 122.4(2) ?
C12 C11 H11 121.9(14) ?
C10 C11 H11 115.7(14) ?
C11 C12 C13 119.01(18) ?
C11 C12 C15 119.8(2) ?
C13 C12 C15 121.2(2) ?
C14 C13 C12 118.8(2) ?
C14 C13 C16 119.5(2) ?
C12 C13 C16 121.7(2) ?
C9 C14 C13 121.5(2) ?
C9 C14 H14 118.1(14) ?
C13 C14 H14 120.0(14) ?
C12 C15 H15A 109.5 ?
C12 C15 H15B 109.5 ?
H15A C15 H15B 109.5 ?
C12 C15 H15C 109.5 ?
H15A C15 H15C 109.5 ?
H15B C15 H15C 109.5 ?
C13 C16 H16A 109.5 ?
C13 C16 H16B 109.5 ?
H16A C16 H16B 109.5 ?
C13 C16 H16C 109.5 ?
H16A C16 H16C 109.5 ?
H16B C16 H16C 109.5 ?

loop_
_geom_bond_atom_site_label_1
_geom_bond_atom_site_label_2
_geom_bond_site_symmetry_2
_geom_bond_distance
_geom_bond_publ_flag
S1 C8 . 1.667(2) y
O1 C7 . 1.233(2) y
N1 C7 . 1.380(2) y
N1 C8 . 1.391(2) y
N1 H1N1 . 0.83(2) ?
N2 C8 . 1.330(2) y
N2 C9 . 1.423(2) y
N2 H1N2 . 0.80(2) y
C1 C6 . 1.379(3) ?
C1 C2 . 1.393(3) ?
C1 C7 . 1.490(2) ?
C2 C3 . 1.376(3) ?
C2 H2 . 1.02(3) ?
C3 C4 . 1.376(4) ?
C3 H3 . 0.81(3) ?
C4 C5 . 1.370(4) ?
C4 H4 . 0.93(3) ?
C5 C6 . 1.387(3) ?
C5 H5 . 0.98(3) ?
C6 H6 . 0.87(2) ?
C9 C10 . 1.384(3) ?
C9 C14 . 1.392(3) ?
C10 C11 . 1.395(3) ?
C10 H10 . 0.95(2) ?
C11 C12 . 1.385(4) ?
C11 H11 . 1.01(2) ?
C12 C13 . 1.395(3) ?
C12 C15 . 1.513(3) ?
C13 C14 . 1.393(3) ?
C13 C16 . 1.505(3) ?
C14 H14 . 0.97(2) ?
C15 H15A . 0.9600 ?
C15 H15B . 0.9600 ?
C15 H15C . 0.9600 ?
C16 H16A . 0.9600 ?
C16 H16B . 0.9600 ?
C16 H16C . 0.9600 ?

loop_
_geom_hbond_atom_site_label_D
_geom_hbond_atom_site_label_H
_geom_hbond_atom_site_label_A
_geom_hbond_site_symmetry_A
_geom_hbond_distance_DH
_geom_hbond_distance_HA
_geom_hbond_distance_DA
_geom_hbond_angle_DHA
_geom_hbond_publ_flag
N2 H1N2 O1 1_555 0.80(2) 1.92(2) 2.619(2) 145(2) yes
C10 H10 S1 1_555 0.95(2) 2.85(2) 3.253(2) 107(2) yes
N1 H1N1 S1 3_667 0.83(2) 2.70(2) 3.501(2) 163(3) yes

loop_
_geom_torsion_atom_site_label_1
_geom_torsion_atom_site_label_2
_geom_torsion_atom_site_label_3
_geom_torsion_atom_site_label_4
_geom_torsion
C6 C1 C2 C3 -0.3(4)
C7 C1 C2 C3 -178.7(2)
C1 C2 C3 C4 -0.6(5)
C2 C3 C4 C5 1.1(5)
C3 C4 C5 C6 -0.6(4)
C2 C1 C6 C5 0.8(3)
C7 C1 C6 C5 179.0(2)
C4 C5 C6 C1 -0.3(4)
C8 N1 C7 O1 4.8(3)
C8 N1 C7 C1 -175.17(18)
C6 C1 C7 O1 -154.6(2)
C2 C1 C7 O1 23.7(3)
C6 C1 C7 N1 25.4(3)
C2 C1 C7 N1 -156.3(2)
C9 N2 C8 N1 174.61(19)
C9 N2 C8 S1 -3.5(3)
C7 N1 C8 N2 -2.4(3)
C7 N1 C8 S1 175.82(16)
C8 N2 C9 C10 48.9(3)
C8 N2 C9 C14 -134.6(2)
C14 C9 C10 C11 2.4(3)
N2 C9 C10 C11 178.78(19)
C9 C10 C11 C12 -0.9(3)
C10 C11 C12 C13 -1.6(4)
C10 C11 C12 C15 177.1(2)
C11 C12 C13 C14 2.6(3)
C15 C12 C13 C14 -176.1(2)
C11 C12 C13 C16 -177.4(2)
C15 C12 C13 C16 4.0(4)
C10 C9 C14 C13 -1.4(3)
N2 C9 C14 C13 -178.01(19)
C12 C13 C14 C9 -1.1(3)
C16 C13 C14 C9 178.8(2)

loop_
_cod_related_entry_id
_cod_related_entry_database
_cod_related_entry_code
1 ChemSpider 637843
